data_4332586
loop_
_publ_author_name
'Rood, Jeffrey A.'
'Noll, Bruce C.'
'Henderson, Kenneth W.'

_publ_section_title
;
 Synthesis, Structural Characterization, Gas Sorption and Guest-Exchange
 Studies of the Lightweight, Porous Metal&#x2212;Organic Framework
 \a-[Mg3(O2CH)6]
;
_journal_issue 14
_journal_name_full 'Inorganic Chemistry'
_journal_page_first 5521
_journal_page_last 5528
_journal_paper_doi 10.1021/ic060543v
_journal_volume 45
_journal_year 2006
_chemical_compound_source Synthesized
_chemical_formula_moiety 'C6 H6 Mg3 O12, C1 H4 O1'
_chemical_formula_sum 'C7 H10 Mg3 O13'
_chemical_formula_weight 375.08
_space_group_IT_number 14
_symmetry_cell_setting monoclinic
_symmetry_Int_Tables_number 14
_symmetry_space_group_name_Hall '-P 2yn'
_symmetry_space_group_name_H-M 'P 1 21/n 1'
_atom_sites_solution_hydrogens geom
_atom_sites_solution_primary direct
_atom_sites_solution_secondary difmap
_audit_creation_method SHELXL-97
_cell_angle_alpha 90.00
_cell_angle_beta 91.622(3)
_cell_angle_gamma 90.00
_cell_formula_units_Z 4
_cell_length_a 11.2888(7)
_cell_length_b 9.8179(6)
_cell_length_c 14.5465(7)
_cell_measurement_reflns_used 4913
_cell_measurement_temperature 100(2)
_cell_measurement_theta_max 25.0258
_cell_measurement_theta_min 2.5031
_cell_volume 1611.58(16)
_computing_cell_refinement 'APEX2/SAINT (Bruker, 2004)'
_computing_data_collection 'APEX2 (Bruker, 2004)'
_computing_data_reduction 'SAINT/XPREP (Bruker, 2004; Sheldrick, 2003)'
_computing_molecular_graphics 'XP (Sheldrick, 1998)'
_computing_publication_material 'XCIF (Sheldrick, 2001)/enCIFer (CCDC, 2004)'
_computing_structure_refinement 'XL (Sheldrick, 2001)'
_computing_structure_solution 'XS (Sheldrick, 2001)'
_diffrn_ambient_temperature 100(2)
_diffrn_detector_area_resol_mean 8.33
_diffrn_measured_fraction_theta_full 0.997
_diffrn_measured_fraction_theta_max 0.997
_diffrn_measurement_device_type 'Bruker x8-ApexII CCD diffractometer'
_diffrn_measurement_method '\f and \w scans'
_diffrn_radiation_monochromator graphite
_diffrn_radiation_probe x-ray
_diffrn_radiation_type MoK\a
_diffrn_radiation_wavelength 0.71073
_diffrn_reflns_av_R_equivalents 0.0513
_diffrn_reflns_av_sigmaI/netI 0.0378
_diffrn_reflns_limit_h_max 13
_diffrn_reflns_limit_h_min -13
_diffrn_reflns_limit_k_max 11
_diffrn_reflns_limit_k_min -10
_diffrn_reflns_limit_l_max 17
_diffrn_reflns_limit_l_min -17
_diffrn_reflns_number 10078
_diffrn_reflns_theta_full 25.08
_diffrn_reflns_theta_max 25.08
_diffrn_reflns_theta_min 2.25
_diffrn_source 'fine-focus sealed tube'
_diffrn_source_type 'Siemens KFFMO2K-90'
_exptl_absorpt_coefficient_mu 0.249
_exptl_absorpt_correction_T_max 0.95
_exptl_absorpt_correction_T_min 0.93
_exptl_absorpt_correction_type multi-scan
_exptl_absorpt_process_details
; Blessing, R.H. (1995) Acta Cryst. A51, 33-38.

Sheldrick, G.M. (2004) SADABS, University of G\:ottingen, Germany
;
_exptl_crystal_colour colorless
_exptl_crystal_density_diffrn 1.546
_exptl_crystal_density_method 'not measured'
_exptl_crystal_description parallelepiped
_exptl_crystal_F_000 768
_exptl_crystal_recrystallization_method 'From reaction at 110 C in DMF'
_exptl_crystal_size_max 0.31
_exptl_crystal_size_mid 0.23
_exptl_crystal_size_min 0.22
_refine_diff_density_max 0.909
_refine_diff_density_min -0.331
_refine_diff_density_rms 0.094
_refine_ls_extinction_method none
_refine_ls_goodness_of_fit_ref 1.129
_refine_ls_hydrogen_treatment constr
_refine_ls_matrix_type full
_refine_ls_number_parameters 247
_refine_ls_number_reflns 2859
_refine_ls_number_restraints 7
_refine_ls_restrained_S_all 1.143
_refine_ls_R_factor_all 0.0469
_refine_ls_R_factor_gt 0.0407
_refine_ls_shift/su_max 0.000
_refine_ls_shift/su_mean 0.000
_refine_ls_structure_factor_coef Fsqd
_refine_ls_weighting_details 'calc w=1/[\s^2^(Fo^2^)+(0.0646P)^2^+1.8246P] where P=(Fo^2^+2Fc^2^)/3'
_refine_ls_weighting_scheme calc
_refine_ls_wR_factor_gt 0.1230
_refine_ls_wR_factor_ref 0.1270
_reflns_number_gt 2507
_reflns_number_total 2859
_reflns_threshold_expression >2sigma(I)
_cod_data_source_file ic060543vsup8.cif
_cod_data_source_block jr28_0m
_cod_original_sg_symbol_H-M 'P 21/n'
_cod_database_code 4332586

loop_
_symmetry_equiv_pos_as_xyz
'x, y, z'
'-x+1/2, y+1/2, -z+1/2'
'-x, -y, -z'
'x-1/2, -y-1/2, z-1/2'

loop_
_atom_site_label
_atom_site_type_symbol
_atom_site_fract_x
_atom_site_fract_y
_atom_site_fract_z
_atom_site_U_iso_or_equiv
_atom_site_adp_type
_atom_site_occupancy
_atom_site_symmetry_multiplicity
_atom_site_calc_flag
_atom_site_refinement_flags
_atom_site_disorder_assembly
_atom_site_disorder_group
Mg1 Mg 0.25611(7) 0.41873(9) 0.63497(6) 0.0109(2) Uani 1 1 d . . .
Mg2 Mg 0.0000 0.5000 0.5000 0.0125(3) Uani 1 2 d S . .
Mg3 Mg 0.26039(8) 0.10880(9) 0.68958(6) 0.0118(2) Uani 1 1 d . . .
Mg4 Mg 0.5000 0.5000 0.5000 0.0136(3) Uani 1 2 d S . .
O1 O 0.13033(16) 0.50304(19) 0.72039(12) 0.0132(4) Uani 1 1 d . . .
O2 O -0.03833(17) 0.5011(2) 0.63757(12) 0.0176(4) Uani 1 1 d . . .
O3 O 0.15608(16) 0.24154(19) 0.61125(12) 0.0133(4) Uani 1 1 d . . .
O4 O 0.01828(17) 0.2931(2) 0.50353(13) 0.0172(4) Uani 1 1 d . . .
O5 O 0.39878(16) 0.34659(19) 0.56225(12) 0.0142(4) Uani 1 1 d . . .
O6 O 0.38826(16) 0.12366(19) 0.59508(12) 0.0155(4) Uani 1 1 d . . .
O7 O 0.30957(16) 0.29679(19) 0.74630(11) 0.0131(4) Uani 1 1 d . . .
O8 O 0.18565(17) -0.06111(19) 0.63327(12) 0.0157(4) Uani 1 1 d . . .
O9 O 0.18421(16) 0.52584(19) 0.52580(12) 0.0140(4) Uani 1 1 d . . .
O10 O 0.34990(17) 0.6053(2) 0.46407(13) 0.0189(5) Uani 1 1 d . . .
O11 O 0.34949(16) 0.58000(19) 0.69678(12) 0.0132(4) Uani 1 1 d . . .
O12 O 0.51703(18) 0.6069(2) 0.62105(13) 0.0209(5) Uani 1 1 d . . .
C1 C 0.0187(2) 0.5149(3) 0.71046(18) 0.0155(6) Uani 1 1 d . . .
H1 H -0.0245 0.5361 0.7637 0.019 Uiso 1 1 calc R . .
C2 C 0.0742(2) 0.2111(3) 0.55241(18) 0.0171(6) Uani 1 1 d . . .
H2 H 0.0546 0.1175 0.5457 0.021 Uiso 1 1 calc R . .
C3 C 0.4305(2) 0.2222(3) 0.55441(18) 0.0159(6) Uani 1 1 d . . .
H3 H 0.4924 0.2037 0.5134 0.019 Uiso 1 1 calc R . .
C4 C 0.1672(2) -0.1729(3) 0.67016(18) 0.0152(6) Uani 1 1 d . . .
H4 H 0.1325 -0.2421 0.6325 0.018 Uiso 1 1 calc R . .
C5 C 0.2413(2) 0.6012(3) 0.47061(18) 0.0163(6) Uani 1 1 d . . .
H5 H 0.1959 0.6592 0.4310 0.020 Uiso 1 1 calc R . .
C6 C 0.4514(2) 0.6306(3) 0.68548(19) 0.0183(6) Uani 1 1 d . . .
H6 H 0.4800 0.6926 0.7310 0.022 Uiso 1 1 calc R . .
O1S O 0.3752(7) 0.6702(9) 0.2582(6) 0.0516(17) Uani 0.358(6) 1 d PD A 1
C1S C 0.2778(11) 0.7496(15) 0.2372(9) 0.062(3) Uani 0.358(6) 1 d PD A 1
O2S O 0.1809(14) 0.9441(17) 0.4282(9) 0.0516(17) Uani 0.200(6) 1 d PD B 2
C2S C 0.133(3) 0.926(3) 0.3338(15) 0.062(3) Uani 0.200(6) 1 d PD B 2
O2X O 0.2507(16) 0.9526(19) 0.4066(10) 0.0516(17) Uani 0.180(5) 1 d PD C 3
C2X C 0.218(3) 0.888(3) 0.3176(14) 0.062(3) Uani 0.180(5) 1 d PD C 3
C2Y C 0.156(5) 0.877(10) 0.333(6) 0.062(3) Uani 0.059(6) 1 d PD D 4
O2Y O 0.284(5) 0.889(6) 0.328(3) 0.0516(17) Uani 0.059(6) 1 d PD D 4
C2Z C 0.264(2) 0.551(4) 0.115(3) 0.062(3) Uani 0.118(6) 1 d PD E 5
O2Z O 0.380(2) 0.490(3) 0.1348(17) 0.0516(17) Uani 0.118(6) 1 d PD E 5
O2U O 0.243(2) 0.674(3) 0.2376(15) 0.0516(17) Uani 0.121(6) 1 d PD F 6
C2U C 0.360(3) 0.679(5) 0.206(3) 0.062(3) Uani 0.121(6) 1 d PD F 6

loop_
_atom_site_aniso_label
_atom_site_aniso_U_11
_atom_site_aniso_U_22
_atom_site_aniso_U_33
_atom_site_aniso_U_23
_atom_site_aniso_U_13
_atom_site_aniso_U_12
Mg1 0.0090(4) 0.0133(5) 0.0105(4) 0.0004(3) -0.0009(3) 0.0000(4)
Mg2 0.0097(6) 0.0156(7) 0.0121(6) 0.0012(5) -0.0022(5) -0.0002(5)
Mg3 0.0107(5) 0.0129(5) 0.0117(4) 0.0009(3) -0.0011(3) -0.0002(4)
Mg4 0.0109(6) 0.0158(7) 0.0142(6) 0.0015(5) 0.0020(5) -0.0009(5)
O1 0.0099(9) 0.0166(10) 0.0131(9) -0.0007(7) -0.0007(7) 0.0003(7)
O2 0.0122(10) 0.0280(12) 0.0124(9) 0.0004(8) -0.0027(8) -0.0004(8)
O3 0.0111(9) 0.0156(10) 0.0129(9) 0.0008(7) -0.0028(7) -0.0013(8)
O4 0.0148(10) 0.0167(11) 0.0196(10) 0.0016(8) -0.0069(8) 0.0018(8)
O5 0.0123(9) 0.0149(10) 0.0153(9) 0.0009(8) 0.0015(7) -0.0002(8)
O6 0.0155(10) 0.0150(10) 0.0161(9) 0.0013(8) 0.0018(8) 0.0003(8)
O7 0.0127(9) 0.0145(10) 0.0119(9) 0.0003(7) -0.0019(7) -0.0003(8)
O8 0.0192(10) 0.0150(10) 0.0126(9) 0.0013(8) -0.0031(7) -0.0019(8)
O9 0.0108(9) 0.0181(10) 0.0129(9) 0.0027(8) -0.0007(7) -0.0014(8)
O10 0.0115(10) 0.0210(11) 0.0243(10) 0.0036(8) 0.0031(8) -0.0016(8)
O11 0.0110(9) 0.0144(10) 0.0141(9) -0.0003(7) 0.0005(7) -0.0011(8)
O12 0.0175(10) 0.0267(12) 0.0188(10) -0.0038(8) 0.0054(8) -0.0065(9)
C1 0.0124(14) 0.0194(15) 0.0146(13) -0.0005(11) 0.0007(11) 0.0006(11)
C2 0.0146(14) 0.0164(15) 0.0201(14) -0.0007(12) -0.0032(11) -0.0028(12)
C3 0.0131(14) 0.0196(16) 0.0151(13) -0.0006(11) 0.0017(11) 0.0010(12)
C4 0.0143(14) 0.0173(15) 0.0139(13) -0.0026(11) -0.0018(10) 0.0005(11)
C5 0.0151(15) 0.0184(15) 0.0154(13) 0.0026(11) -0.0017(11) -0.0010(12)
C6 0.0169(15) 0.0217(16) 0.0164(13) -0.0026(12) 0.0004(11) -0.0054(12)
O1S 0.047(4) 0.072(4) 0.036(3) 0.013(3) 0.009(3) 0.002(4)
C1S 0.048(6) 0.079(8) 0.057(6) 0.050(6) -0.010(5) -0.033(6)
O2S 0.047(4) 0.072(4) 0.036(3) 0.013(3) 0.009(3) 0.002(4)
C2S 0.048(6) 0.079(8) 0.057(6) 0.050(6) -0.010(5) -0.033(6)
O2X 0.047(4) 0.072(4) 0.036(3) 0.013(3) 0.009(3) 0.002(4)
C2X 0.048(6) 0.079(8) 0.057(6) 0.050(6) -0.010(5) -0.033(6)
C2Y 0.048(6) 0.079(8) 0.057(6) 0.050(6) -0.010(5) -0.033(6)
O2Y 0.047(4) 0.072(4) 0.036(3) 0.013(3) 0.009(3) 0.002(4)
C2Z 0.048(6) 0.079(8) 0.057(6) 0.050(6) -0.010(5) -0.033(6)
O2Z 0.047(4) 0.072(4) 0.036(3) 0.013(3) 0.009(3) 0.002(4)
O2U 0.047(4) 0.072(4) 0.036(3) 0.013(3) 0.009(3) 0.002(4)
C2U 0.048(6) 0.079(8) 0.057(6) 0.050(6) -0.010(5) -0.033(6)

loop_
_atom_type_symbol
_atom_type_description
_atom_type_scat_dispersion_real
_atom_type_scat_dispersion_imag
_atom_type_scat_source
C C 0.0033 0.0016 'International Tables Vol C Tables 4.2.6.8 and 6.1.1.4'
H H 0.0000 0.0000 'International Tables Vol C Tables 4.2.6.8 and 6.1.1.4'
O O 0.0106 0.0060 'International Tables Vol C Tables 4.2.6.8 and 6.1.1.4'
Mg Mg 0.0486 0.0363 'International Tables Vol C Tables 4.2.6.8 and 6.1.1.4'

loop_
_geom_angle_atom_site_label_1
_geom_angle_atom_site_label_2
_geom_angle_atom_site_label_3
_geom_angle
_geom_angle_site_symmetry_1
_geom_angle_site_symmetry_3
O9 Mg1 O5 94.36(8) . .
O9 Mg1 O1 89.80(8) . .
O5 Mg1 O1 172.08(8) . .
O9 Mg1 O7 172.97(9) . .
O5 Mg1 O7 89.32(8) . .
O1 Mg1 O7 87.26(8) . .
O9 Mg1 O11 97.37(8) . .
O5 Mg1 O11 95.08(8) . .
O1 Mg1 O11 77.68(8) . .
O7 Mg1 O11 88.25(8) . .
O9 Mg1 O3 95.65(8) . .
O5 Mg1 O3 93.15(8) . .
O1 Mg1 O3 93.14(8) . .
O7 Mg1 O3 78.15(8) . .
O11 Mg1 O3 164.01(8) . .
O9 Mg1 Mg3 133.95(7) . .
O5 Mg1 Mg3 78.00(6) . .
O1 Mg1 Mg3 103.86(6) . .
O7 Mg1 Mg3 41.21(5) . .
O11 Mg1 Mg3 128.32(6) . .
O3 Mg1 Mg3 40.83(5) . .
O9 Mg1 Mg3 106.87(6) . 2_556
O5 Mg1 Mg3 132.44(6) . 2_556
O1 Mg1 Mg3 39.66(5) . 2_556
O7 Mg1 Mg3 74.67(6) . 2_556
O11 Mg1 Mg3 41.31(5) . 2_556
O3 Mg1 Mg3 125.23(6) . 2_556
Mg3 Mg1 Mg3 111.52(3) . 2_556
O9 Mg1 Mg4 75.56(6) . .
O5 Mg1 Mg4 33.12(5) . .
O1 Mg1 Mg4 143.09(6) . .
O7 Mg1 Mg4 110.43(6) . .
O11 Mg1 Mg4 71.06(5) . .
O3 Mg1 Mg4 121.50(6) . .
Mg3 Mg1 Mg4 110.72(3) . .
Mg3 Mg1 Mg4 112.36(3) 2_556 .
O9 Mg1 Mg2 32.49(5) . .
O5 Mg1 Mg2 115.31(6) . .
O1 Mg1 Mg2 71.44(5) . .
O7 Mg1 Mg2 140.59(6) . .
O11 Mg1 Mg2 117.50(6) . .
O3 Mg1 Mg2 70.62(5) . .
Mg3 Mg1 Mg2 111.39(3) . .
Mg3 Mg1 Mg2 104.37(3) 2_556 .
Mg4 Mg1 Mg2 106.21(2) . .
O4 Mg2 O4 180.0 3_566 .
O4 Mg2 O2 89.72(8) 3_566 .
O4 Mg2 O2 90.27(8) . .
O4 Mg2 O2 89.73(8) . 3_566
O2 Mg2 O2 180.0 . 3_566
O4 Mg2 O9 89.04(7) . 3_566
O2 Mg2 O9 86.59(7) . 3_566
O4 Mg2 O9 89.04(7) 3_566 .
O4 Mg2 O9 90.96(7) . .
O2 Mg2 O9 93.41(7) . .
O2 Mg2 O9 86.59(7) 3_566 .
O9 Mg2 O9 180.0 3_566 .
O4 Mg2 Mg1 108.57(5) . 3_566
O2 Mg2 Mg1 110.30(5) . 3_566
O9 Mg2 Mg1 148.63(5) . 3_566
O4 Mg2 Mg1 108.57(5) 3_566 .
O4 Mg2 Mg1 71.43(5) . .
O2 Mg2 Mg1 69.70(5) . .
O2 Mg2 Mg1 110.30(5) 3_566 .
O9 Mg2 Mg1 148.63(5) 3_566 .
O9 Mg2 Mg1 31.37(5) . .
Mg1 Mg2 Mg1 180.0 3_566 .
O6 Mg3 O8 94.66(8) . .
O6 Mg3 O1 92.43(8) . 2_546
O8 Mg3 O1 94.42(8) . 2_546
O6 Mg3 O3 89.22(8) . .
O8 Mg3 O3 94.10(8) . .
O1 Mg3 O3 171.16(8) 2_546 .
O6 Mg3 O7 91.02(8) . .
O8 Mg3 O7 170.71(9) . .
O1 Mg3 O7 92.67(8) 2_546 .
O3 Mg3 O7 78.61(7) . .
O6 Mg3 O11 170.13(9) . 2_546
O8 Mg3 O11 87.67(8) . 2_546
O3 Mg3 O11 100.20(8) . 2_546
O7 Mg3 O11 87.97(8) . 2_546
O6 Mg3 Mg1 76.42(6) . .
O8 Mg3 Mg1 133.59(6) . .
O1 Mg3 Mg1 130.88(6) 2_546 .
O3 Mg3 Mg1 41.35(5) . .
O7 Mg3 Mg1 41.18(5) . .
O11 Mg3 Mg1 108.77(6) 2_546 .
O6 Mg3 Mg1 130.35(7) . 2_546
O8 Mg3 Mg1 78.94(6) . 2_546
O3 Mg3 Mg1 140.00(6) . 2_546
O7 Mg3 Mg1 102.88(6) . 2_546
Mg1 Mg3 Mg1 140.51(3) . 2_546
O10 Mg4 O10 180.0 . 3_666
O10 Mg4 O12 88.99(8) . 3_666
O10 Mg4 O12 91.02(8) . .
O10 Mg4 O12 88.98(8) 3_666 .
O12 Mg4 O12 180.0 3_666 .
O10 Mg4 O5 90.89(7) . .
O10 Mg4 O5 89.11(7) 3_666 .
O12 Mg4 O5 87.97(7) 3_666 .
O12 Mg4 O5 92.03(7) . .
O10 Mg4 O5 89.11(7) . 3_666
O12 Mg4 O5 87.97(7) . 3_666
O5 Mg4 O5 180.000(1) . 3_666
O10 Mg4 Mg1 113.55(5) . 3_666
O12 Mg4 Mg1 107.87(5) . 3_666
O5 Mg4 Mg1 147.48(5) . 3_666
O10 Mg4 Mg1 66.45(5) . .
O10 Mg4 Mg1 113.55(5) 3_666 .
O12 Mg4 Mg1 107.87(5) 3_666 .
O12 Mg4 Mg1 72.13(5) . .
O5 Mg4 Mg1 32.52(5) . .
O5 Mg4 Mg1 147.48(5) 3_666 .
Mg1 Mg4 Mg1 180.0 3_666 .
C1 O1 Mg3 127.04(17) . 2_556
C1 O1 Mg1 131.23(17) . .
Mg3 O1 Mg1 100.00(8) 2_556 .
C1 O2 Mg2 135.86(18) . .
C2 O3 Mg3 127.56(18) . .
C2 O3 Mg1 132.87(18) . .
Mg3 O3 Mg1 97.82(8) . .
C2 O4 Mg2 135.41(18) . .
C3 O5 Mg1 126.45(17) . .
C3 O5 Mg4 119.17(16) . .
Mg1 O5 Mg4 114.36(9) . .
C3 O6 Mg3 132.25(18) . .
C4 O7 Mg1 130.85(18) 2_556 .
C4 O7 Mg3 129.01(18) 2_556 .
Mg1 O7 Mg3 97.61(8) . .
C4 O8 Mg3 128.63(17) . .
C5 O9 Mg1 125.89(17) . .
C5 O9 Mg2 117.90(17) . .
Mg1 O9 Mg2 116.14(9) . .
C5 O10 Mg4 141.64(18) . .
C6 O11 Mg1 133.53(18) . .
C6 O11 Mg3 127.14(17) . 2_556
Mg1 O11 Mg3 97.92(8) . 2_556
C6 O12 Mg4 134.76(19) . .
O2 C1 O1 125.5(2) . .
O2 C1 H1 117.2 . .
O1 C1 H1 117.2 . .
O4 C2 O3 125.5(3) . .
O4 C2 H2 117.2 . .
O3 C2 H2 117.2 . .
O6 C3 O5 126.3(2) . .
O6 C3 H3 116.8 . .
O5 C3 H3 116.8 . .
O8 C4 O7 126.0(3) . 2_546
O8 C4 H4 117.0 . .
O7 C4 H4 117.0 2_546 .
O10 C5 O9 126.0(3) . .
O10 C5 H5 117.0 . .
O9 C5 H5 117.0 . .
O12 C6 O11 126.3(3) . .
O12 C6 H6 116.9 . .
O11 C6 H6 116.9 . .

loop_
_geom_bond_atom_site_label_1
_geom_bond_atom_site_label_2
_geom_bond_distance
_geom_bond_site_symmetry_2
Mg1 O9 2.053(2) .
Mg1 O5 2.0763(19) .
Mg1 O1 2.0845(19) .
Mg1 O7 2.0892(19) .
Mg1 O11 2.091(2) .
Mg1 O3 2.097(2) .
Mg1 Mg3 3.1449(12) .
Mg1 Mg3 3.1713(12) 2_556
Mg1 Mg4 3.5182(8) .
Mg1 Mg2 3.5396(9) .
Mg2 O4 2.042(2) 3_566
Mg2 O4 2.042(2) .
Mg2 O2 2.0593(18) .
Mg2 O2 2.0593(18) 3_566
Mg2 O9 2.1178(18) 3_566
Mg2 O9 2.1178(18) .
Mg2 Mg1 3.5395(9) 3_566
Mg3 O6 2.027(2) .
Mg3 O8 2.031(2) .
Mg3 O1 2.055(2) 2_546
Mg3 O3 2.075(2) .
Mg3 O7 2.090(2) .
Mg3 O11 2.113(2) 2_546
Mg3 Mg1 3.1714(12) 2_546
Mg4 O10 2.0401(19) .
Mg4 O10 2.0401(19) 3_666
Mg4 O12 2.0541(19) 3_666
Mg4 O12 2.0542(19) .
Mg4 O5 2.1101(18) .
Mg4 O5 2.1101(18) 3_666
Mg4 Mg1 3.5181(9) 3_666
O1 C1 1.269(3) .
O1 Mg3 2.055(2) 2_556
O2 C1 1.232(3) .
O3 C2 1.277(3) .
O4 C2 1.236(3) .
O5 C3 1.279(3) .
O6 C3 1.236(3) .
O7 C4 1.271(3) 2_556
O8 C4 1.242(3) .
O9 C5 1.279(3) .
O10 C5 1.233(3) .
O11 C6 1.268(3) .
O11 Mg3 2.1135(19) 2_556
O12 C6 1.233(3) .
C1 H1 0.9500 .
C2 H2 0.9500 .
C3 H3 0.9500 .
C4 O7 1.271(3) 2_546
C4 H4 0.9500 .
C5 H5 0.9500 .
C6 H6 0.9500 .
O1S C1S 1.375(13) .
O2S C2S 1.472(19) .
O2X C2X 1.480(18) .
C2Y O2Y 1.45(2) .
C2Z O2Z 1.46(2) .
O2U C2U 1.415(19) .
